data_4029803
loop_
_publ_author_name
'Long, Sihui'
'Muthusamy, Venkatraj'
'Willis, Peter G.'
'Parkin, Sean'
'Cammers, Arthur'

_publ_section_title
;
 Inversion symmetry and local vs. dispersive interactions in the
 nucleation of hydrogen bonded cyclic n-mer and tape of
 imidazolecarboxamidines.
;
_journal_name_full 'Beilstein journal of organic chemistry'
_journal_page_first 23
_journal_paper_doi 10.3762/bjoc.4.23
_journal_volume 4
_journal_year 2008
_chemical_formula_sum 'C18 H29 N5 O2'
_chemical_formula_weight 347.46
_chemical_name_systematic
; 
 ? 
;
_space_group_IT_number 33
_symmetry_cell_setting orthorhombic
_symmetry_space_group_name_Hall 'P 2c -2n'
_symmetry_space_group_name_H-M 'P n a 21'
_atom_sites_solution_hydrogens geom
_atom_sites_solution_primary direct
_atom_sites_solution_secondary difmap
_audit_creation_method SHELXL-97
_cell_angle_alpha 90.00
_cell_angle_beta 90.00
_cell_angle_gamma 90.00
_cell_formula_units_Z 8
_cell_length_a 18.066(4)
_cell_length_b 10.234(2)
_cell_length_c 22.275(5)
_cell_measurement_reflns_used 154979
_cell_measurement_temperature 173(2)
_cell_measurement_theta_max 25.35
_cell_measurement_theta_min 1.00
_cell_volume 4118.4(15)
_computing_cell_refinement 'SCALEPACK (Otwinowski & Minor, 1997)'
_computing_data_collection 'COLLECT (Nonius, 1998)'
_computing_data_reduction 'DENZO-SMN (Otwinowski & Minor, 1997)'
_computing_molecular_graphics 'XP in Siemens SHELXTL (Sheldrick, 1994)'
_computing_publication_material 'SHELX97-2 (Sheldrick, 1997) and local procedures'
_computing_structure_refinement 'SHELXL-97 (Sheldrick, 1997)'
_computing_structure_solution 'SHELXS-97 (Sheldrick, 1990)'
_diffrn_ambient_temperature 173(1)
_diffrn_detector_area_resol_mean 18
_diffrn_measured_fraction_theta_full .999
_diffrn_measured_fraction_theta_max .999
_diffrn_measurement_device_type 'Nonius KappaCCD diffractometer'
_diffrn_measurement_method '\w scans at fixed \c = 55\%'
_diffrn_radiation_monochromator graphite
_diffrn_radiation_source 'fine-focus sealed tube'
_diffrn_radiation_type MoK\a
_diffrn_radiation_wavelength 0.71073
_diffrn_reflns_av_R_equivalents 0.0762
_diffrn_reflns_av_sigmaI/netI 0.0633
_diffrn_reflns_limit_h_max 19
_diffrn_reflns_limit_h_min -19
_diffrn_reflns_limit_k_max 11
_diffrn_reflns_limit_k_min -11
_diffrn_reflns_limit_l_max 23
_diffrn_reflns_limit_l_min -23
_diffrn_reflns_number 19888
_diffrn_reflns_theta_full 22.50
_diffrn_reflns_theta_max 22.50
_diffrn_reflns_theta_min 1.83
_diffrn_standards_decay_% <1
_exptl_absorpt_coefficient_mu 0.075
_exptl_absorpt_correction_type none
_exptl_crystal_colour colourless
_exptl_crystal_density_diffrn 1.121
_exptl_crystal_density_method 'not measured'
_exptl_crystal_description 'irregular block'
_exptl_crystal_F_000 1504
_exptl_crystal_size_max 0.44
_exptl_crystal_size_mid 0.30
_exptl_crystal_size_min 0.30
_refine_diff_density_max .228
_refine_diff_density_min -.239
_refine_diff_density_rms .044
_refine_ls_abs_structure_details 'Flack H D (1983), Acta Cryst. A39, 876-881'
_refine_ls_abs_structure_Flack 0.00
_refine_ls_extinction_method none
_refine_ls_goodness_of_fit_ref 1.116
_refine_ls_hydrogen_treatment mixed
_refine_ls_matrix_type full
_refine_ls_number_parameters 451
_refine_ls_number_reflns 5371
_refine_ls_number_restraints 417
_refine_ls_restrained_S_all 1.105
_refine_ls_R_factor_all 0.0908
_refine_ls_R_factor_gt 0.0737
_refine_ls_shift/su_max 0.096
_refine_ls_shift/su_mean 0.016
_refine_ls_structure_factor_coef Fsqd
_refine_ls_weighting_details 'calc w=1/[\s^2^(Fo^2^)+(0.0632P)^2^+2.7613P] where P=(Fo^2^+2Fc^2^)/3'
_refine_ls_weighting_scheme calc
_refine_ls_wR_factor_gt 0.1638
_refine_ls_wR_factor_ref 0.1728
_reflns_number_gt 4459
_reflns_number_total 5371
_reflns_threshold_expression >2sigma(I)
_cod_data_source_file 12a.cif
_cod_data_source_block k01131x
_cod_original_cell_volume 4118.4(14)
_cod_original_sg_symbol_H-M 'P na21'
_cod_database_code 4029803

loop_
_symmetry_equiv_pos_as_xyz
'x, y, z'
'-x, -y, z+1/2'
'x+1/2, -y+1/2, z'
'-x+1/2, y+1/2, z+1/2'

loop_
_atom_site_label
_atom_site_type_symbol
_atom_site_fract_x
_atom_site_fract_y
_atom_site_fract_z
_atom_site_U_iso_or_equiv
_atom_site_adp_type
_atom_site_occupancy
_atom_site_symmetry_multiplicity
_atom_site_calc_flag
_atom_site_refinement_flags
N1A N 0.2078(2) 0.1736(4) 0.02626(18) 0.0433(9) Uani 1 1 d U
C2A C 0.2475(3) 0.2124(5) 0.0761(2) 0.0428(12) Uani 1 1 d U
N3A N 0.3183(2) 0.2354(4) 0.06383(18) 0.0416(10) Uani 1 1 d U
C4A C 0.3849(3) 0.2240(5) -0.0363(2) 0.0471(13) Uani 1 1 d U
H4A H 0.4317 0.2505 -0.0212 0.057 Uiso 1 1 calc R
C5A C 0.3757(3) 0.1953(5) -0.0965(2) 0.0535(14) Uani 1 1 d U
H5A H 0.4167 0.2020 -0.1230 0.064 Uiso 1 1 calc R
C6A C 0.3071(3) 0.1566(6) -0.1188(3) 0.0618(15) Uani 1 1 d U
H6A H 0.3021 0.1371 -0.1603 0.074 Uiso 1 1 calc R
C7A C 0.2454(3) 0.1461(6) -0.0814(2) 0.0530(14) Uani 1 1 d U
H7A H 0.1983 0.1212 -0.0965 0.064 Uiso 1 1 calc R
C8A C 0.2559(3) 0.1732(5) -0.0220(2) 0.0401(11) Uani 1 1 d U
C9A C 0.3239(3) 0.2131(4) 0.0017(2) 0.0378(11) Uani 1 1 d U
N10A N 0.2172(2) 0.2227(5) 0.12983(19) 0.0610(14) Uani 1 1 d U
H10A H 0.2443 0.2463 0.1608 0.073 Uiso 1 1 calc R
H10B H 0.1698 0.2059 0.1347 0.073 Uiso 1 1 calc R
C11A C 0.1293(3) 0.1483(5) 0.0252(2) 0.0410(11) Uani 1 1 d U
N12A N 0.1154(2) 0.0189(4) 0.0343(2) 0.0535(11) Uani 1 1 d U
H12A H 0.1533 -0.0327 0.0417 0.064 Uiso 1 1 calc R
C13A C 0.0422(3) -0.0393(5) 0.0327(3) 0.0542(13) Uani 1 1 d U
H13A H 0.0047 0.0319 0.0282 0.065 Uiso 1 1 calc R
C14A C 0.0368(4) -0.1298(8) -0.0214(4) 0.103(2) Uani 1 1 d U
H14A H 0.0459 -0.0798 -0.0582 0.155 Uiso 1 1 calc R
H14B H -0.0128 -0.1685 -0.0229 0.155 Uiso 1 1 calc R
H14C H 0.0739 -0.1993 -0.0178 0.155 Uiso 1 1 calc R
C15A C 0.0273(4) -0.1114(7) 0.0901(3) 0.096(2) Uani 1 1 d U
H15A H 0.0302 -0.0504 0.1240 0.144 Uiso 1 1 calc R
H15B H 0.0642 -0.1806 0.0953 0.144 Uiso 1 1 calc R
H15C H -0.0223 -0.1501 0.0886 0.144 Uiso 1 1 calc R
N16A N 0.0801(2) 0.2348(4) 0.01711(19) 0.0489(11) Uani 1 1 d U
C17A C 0.1032(3) 0.3697(5) 0.0042(3) 0.0641(15) Uani 1 1 d U
H17A H 0.1577 0.3777 0.0113 0.077 Uiso 1 1 calc R
C18A C 0.0637(5) 0.4597(7) 0.0452(4) 0.127(3) Uani 1 1 d U
H18A H 0.0759 0.4377 0.0869 0.191 Uiso 1 1 calc R
H18B H 0.0102 0.4509 0.0391 0.191 Uiso 1 1 calc R
H18C H 0.0787 0.5498 0.0368 0.191 Uiso 1 1 calc R
C19A C 0.0871(4) 0.4014(7) -0.0597(3) 0.0804(19) Uani 1 1 d U
H19A H 0.1146 0.3416 -0.0859 0.121 Uiso 1 1 calc R
H19B H 0.1023 0.4916 -0.0681 0.121 Uiso 1 1 calc R
H19C H 0.0340 0.3921 -0.0672 0.121 Uiso 1 1 calc R
N1B N 0.4558(2) 0.1969(4) 0.22008(18) 0.0411(9) Uani 1 1 d U
C2B C 0.4968(3) 0.2408(5) 0.1723(2) 0.0434(12) Uani 1 1 d U
N3B N 0.5681(2) 0.2533(4) 0.18385(19) 0.0454(11) Uani 1 1 d U
C4B C 0.6381(3) 0.2098(5) 0.2803(2) 0.0471(13) Uani 1 1 d U
H4B H 0.6859 0.2297 0.2649 0.056 Uiso 1 1 calc R
C5B C 0.6285(3) 0.1719(5) 0.3393(2) 0.0515(13) Uani 1 1 d U
H5B H 0.6702 0.1693 0.3653 0.062 Uiso 1 1 calc R
C6B C 0.5595(3) 0.1376(6) 0.3616(2) 0.0558(14) Uani 1 1 d U
H6B H 0.5555 0.1093 0.4021 0.067 Uiso 1 1 calc R
C7B C 0.4964(3) 0.1434(5) 0.3264(2) 0.0487(13) Uani 1 1 d U
H7B H 0.4490 0.1217 0.3419 0.058 Uiso 1 1 calc R
C8B C 0.5062(3) 0.1826(5) 0.2674(2) 0.0415(11) Uani 1 1 d U
C9B C 0.5748(3) 0.2179(5) 0.2440(2) 0.0406(11) Uani 1 1 d U
N10B N 0.4652(2) 0.2682(5) 0.11863(19) 0.0570(13) Uani 1 1 d U
H10C H 0.4926 0.2963 0.0887 0.068 Uiso 1 1 calc R
H10D H 0.4172 0.2579 0.1137 0.068 Uiso 1 1 calc R
C11B C 0.3768(3) 0.1798(5) 0.2234(2) 0.0402(11) Uani 1 1 d U
N12B N 0.3592(2) 0.0521(4) 0.2252(2) 0.0498(11) Uani 1 1 d U
H12B H 0.3931 -0.0057 0.2151 0.060 Uiso 1 1 calc R
C13B C 0.2853(3) 0.0050(5) 0.2434(2) 0.0559(14) Uani 1 1 d U
H13B H 0.2467 0.0587 0.2227 0.067 Uiso 1 1 calc R
C14B C 0.2761(4) -0.1350(7) 0.2255(4) 0.119(3) Uani 1 1 d U
H14D H 0.2809 -0.1428 0.1818 0.179 Uiso 1 1 calc R
H14E H 0.2270 -0.1657 0.2379 0.179 Uiso 1 1 calc R
H14F H 0.3142 -0.1880 0.2451 0.179 Uiso 1 1 calc R
C15B C 0.2761(3) 0.0198(8) 0.3106(3) 0.084(2) Uani 1 1 d U
H15D H 0.2809 0.1121 0.3215 0.126 Uiso 1 1 calc R
H15E H 0.3143 -0.0311 0.3312 0.126 Uiso 1 1 calc R
H15F H 0.2271 -0.0121 0.3225 0.126 Uiso 1 1 calc R
N16B N 0.3310(2) 0.2717(4) 0.22505(18) 0.0420(10) Uani 1 1 d U
C17B C 0.3554(3) 0.4080(5) 0.2307(2) 0.0494(12) Uani 1 1 d U
H17B H 0.4104 0.4115 0.2260 0.059 Uiso 1 1 calc R
C18B C 0.3352(3) 0.4556(6) 0.2934(3) 0.0703(17) Uani 1 1 d U
H18D H 0.3599 0.4009 0.3234 0.105 Uiso 1 1 calc R
H18E H 0.2815 0.4500 0.2989 0.105 Uiso 1 1 calc R
H18F H 0.3511 0.5465 0.2982 0.105 Uiso 1 1 calc R
C19B C 0.3199(4) 0.4900(6) 0.1819(3) 0.088(2) Uani 1 1 d U
H19D H 0.3342 0.4558 0.1425 0.131 Uiso 1 1 calc R
H19E H 0.3367 0.5808 0.1857 0.131 Uiso 1 1 calc R
H19F H 0.2660 0.4866 0.1861 0.131 Uiso 1 1 calc R
O1C O 0.2638(3) 0.3161(6) 0.5472(2) 0.1110(18) Uani 1 1 d U
O2C O 0.1636(2) 0.1954(4) 0.5351(2) 0.0921(15) Uani 1 1 d U
C1C C 0.1965(4) 0.3045(6) 0.5490(3) 0.0758(18) Uani 1 1 d U
C2C C 0.1437(4) 0.4046(6) 0.5658(4) 0.107(2) Uani 1 1 d U
H2C1 H 0.0934 0.3693 0.5630 0.160 Uiso 1 1 calc R
H2C2 H 0.1487 0.4794 0.5386 0.160 Uiso 1 1 calc R
H2C3 H 0.1534 0.4328 0.6071 0.160 Uiso 1 1 calc R
C3C C 0.2080(5) 0.0819(8) 0.5181(4) 0.116(3) Uani 1 1 d U
H3C1 H 0.2598 0.0948 0.5315 0.139 Uiso 1 1 calc R
H3C2 H 0.1884 0.0030 0.5383 0.139 Uiso 1 1 calc R
C4C C 0.2065(5) 0.0642(9) 0.4575(3) 0.132(3) Uani 1 1 d U
H4C1 H 0.2361 -0.0128 0.4470 0.197 Uiso 1 1 calc R
H4C2 H 0.2271 0.1414 0.4376 0.197 Uiso 1 1 calc R
H4C3 H 0.1553 0.0510 0.4443 0.197 Uiso 1 1 calc R
O1D O 0.4770(3) -0.1557(5) 0.2174(3) 0.1213(19) Uani 1 1 d U
O2D O 0.5665(2) -0.2798(4) 0.25323(19) 0.0734(12) Uani 1 1 d U
C1D C 0.5414(4) -0.1774(7) 0.2237(3) 0.0809(18) Uani 1 1 d U
C2D C 0.6039(4) -0.0988(7) 0.2006(4) 0.106(2) Uani 1 1 d U
H2D1 H 0.6507 -0.1400 0.2123 0.159 Uiso 1 1 calc R
H2D2 H 0.6014 -0.0105 0.2176 0.159 Uiso 1 1 calc R
H2D3 H 0.6010 -0.0939 0.1568 0.159 Uiso 1 1 calc R
C3D C 0.5102(4) -0.3619(8) 0.2782(4) 0.103(2) Uani 1 1 d U
H3D1 H 0.4782 -0.3965 0.2459 0.124 Uiso 1 1 calc R
H3D2 H 0.4790 -0.3111 0.3064 0.124 Uiso 1 1 calc R
C4D C 0.5460(4) -0.4690(7) 0.3098(4) 0.112(3) Uani 1 1 d U
H4D1 H 0.5083 -0.5255 0.3278 0.168 Uiso 1 1 calc R
H4D2 H 0.5781 -0.4338 0.3414 0.168 Uiso 1 1 calc R
H4D3 H 0.5759 -0.5199 0.2814 0.168 Uiso 1 1 calc R

loop_
_atom_site_aniso_label
_atom_site_aniso_U_11
_atom_site_aniso_U_22
_atom_site_aniso_U_33
_atom_site_aniso_U_23
_atom_site_aniso_U_13
_atom_site_aniso_U_12
N1A 0.0406(19) 0.053(3) 0.037(2) 0.000(2) 0.0008(17) -0.0026(18)
C2A 0.043(3) 0.048(3) 0.037(3) 0.001(2) -0.002(2) -0.001(2)
N3A 0.038(2) 0.045(3) 0.042(2) -0.0020(19) 0.0036(18) -0.0028(19)
C4A 0.039(3) 0.054(3) 0.048(3) 0.003(3) 0.007(2) 0.003(2)
C5A 0.049(3) 0.065(4) 0.046(3) 0.003(3) 0.013(2) 0.005(3)
C6A 0.061(3) 0.084(4) 0.040(3) -0.008(3) 0.006(2) 0.004(3)
C7A 0.050(3) 0.064(4) 0.045(3) -0.007(3) -0.002(2) -0.001(3)
C8A 0.042(2) 0.040(3) 0.039(2) -0.002(2) 0.003(2) 0.002(2)
C9A 0.040(3) 0.032(3) 0.041(2) 0.004(2) 0.0052(19) -0.001(2)
N10A 0.038(3) 0.107(4) 0.037(3) -0.004(3) -0.001(2) -0.012(3)
C11A 0.040(2) 0.044(2) 0.039(3) -0.005(2) -0.001(2) -0.001(2)
N12A 0.041(2) 0.045(2) 0.075(3) 0.007(2) -0.013(2) 0.0014(18)
C13A 0.041(3) 0.052(3) 0.069(3) 0.005(3) -0.010(3) -0.002(2)
C14A 0.082(5) 0.114(6) 0.113(5) -0.041(4) -0.006(4) -0.031(4)
C15A 0.088(5) 0.098(5) 0.102(4) 0.027(4) 0.011(4) -0.031(4)
N16A 0.042(2) 0.044(2) 0.061(3) 0.006(2) -0.005(2) -0.0022(19)
C17A 0.061(4) 0.051(3) 0.080(4) 0.020(3) -0.014(3) -0.014(3)
C18A 0.246(9) 0.041(3) 0.095(5) 0.010(3) 0.032(6) -0.002(5)
C19A 0.101(5) 0.063(4) 0.077(3) 0.024(3) 0.004(4) -0.022(4)
N1B 0.0382(19) 0.043(2) 0.042(2) 0.003(2) 0.0034(17) 0.0002(17)
C2B 0.044(3) 0.043(3) 0.043(3) -0.001(2) 0.006(2) -0.003(2)
N3B 0.035(2) 0.057(3) 0.045(3) -0.003(2) 0.0027(18) -0.003(2)
C4B 0.043(3) 0.051(3) 0.048(3) 0.001(3) 0.004(2) -0.002(3)
C5B 0.043(3) 0.063(4) 0.049(3) 0.001(3) -0.004(2) 0.002(3)
C6B 0.052(3) 0.071(4) 0.044(3) -0.006(3) 0.002(2) -0.002(3)
C7B 0.044(3) 0.059(3) 0.043(3) 0.001(3) 0.006(2) 0.001(3)
C8B 0.040(2) 0.045(3) 0.040(2) -0.008(2) 0.002(2) 0.004(2)
C9B 0.038(2) 0.040(3) 0.043(3) -0.003(2) 0.0070(19) -0.002(2)
N10B 0.044(3) 0.082(4) 0.045(3) 0.009(2) -0.003(2) -0.007(2)
C11B 0.042(2) 0.043(3) 0.036(3) -0.004(2) 0.001(2) -0.002(2)
N12B 0.036(2) 0.038(2) 0.075(3) -0.004(2) 0.012(2) 0.0021(17)
C13B 0.042(3) 0.055(3) 0.071(3) 0.000(3) 0.004(3) -0.011(2)
C14B 0.098(5) 0.074(4) 0.186(8) -0.034(5) 0.035(5) -0.044(4)
C15B 0.058(4) 0.126(6) 0.067(3) 0.016(4) 0.007(3) -0.016(4)
N16B 0.041(2) 0.045(2) 0.039(3) -0.0027(19) -0.002(2) 0.0039(18)
C17B 0.048(3) 0.043(3) 0.057(3) -0.005(3) 0.002(2) -0.003(2)
C18B 0.070(4) 0.069(4) 0.072(3) -0.029(3) 0.014(3) -0.016(3)
C19B 0.120(6) 0.056(4) 0.087(4) 0.004(3) -0.016(4) 0.021(4)
O1C 0.078(3) 0.128(4) 0.126(4) 0.007(3) 0.006(3) -0.034(3)
O2C 0.073(3) 0.066(3) 0.138(4) -0.039(3) -0.006(3) 0.002(2)
C1C 0.082(4) 0.062(3) 0.083(5) -0.001(3) 0.006(3) -0.025(3)
C2C 0.139(5) 0.043(4) 0.137(7) -0.009(4) 0.011(5) 0.002(4)
C3C 0.147(7) 0.093(5) 0.108(5) -0.036(5) -0.023(5) 0.056(5)
C4C 0.183(8) 0.136(7) 0.075(4) 0.012(5) 0.008(5) 0.089(6)
O1D 0.100(3) 0.118(4) 0.145(5) -0.055(4) -0.041(3) 0.051(3)
O2D 0.067(3) 0.066(3) 0.087(3) -0.005(2) -0.019(2) -0.004(2)
C1D 0.089(4) 0.059(4) 0.095(5) -0.031(3) -0.030(4) 0.028(3)
C2D 0.144(5) 0.053(4) 0.120(6) 0.011(4) -0.035(5) 0.005(4)
C3D 0.067(4) 0.099(5) 0.143(7) -0.004(4) -0.023(4) -0.023(4)
C4D 0.113(6) 0.071(5) 0.151(7) 0.012(4) 0.000(5) -0.013(4)

loop_
_atom_type_symbol
_atom_type_description
_atom_type_scat_dispersion_real
_atom_type_scat_dispersion_imag
_atom_type_scat_source
C C .0033 .0016 'International Tables Vol C Tables 4.2.6.8 and 6.1.1.4'
H H .0000 .0000 'International Tables Vol C Tables 4.2.6.8 and 6.1.1.4'
N N .0061 .0033 'International Tables Vol C Tables 4.2.6.8 and 6.1.1.4'
O O .0106 .0060 'International Tables Vol C Tables 4.2.6.8 and 6.1.1.4'

loop_
_geom_angle_atom_site_label_1
_geom_angle_atom_site_label_2
_geom_angle_atom_site_label_3
_geom_angle
C2A N1A C8A 107.4(4)
C2A N1A C11A 125.1(4)
C8A N1A C11A 127.3(4)
N10A C2A N3A 124.9(5)
N10A C2A N1A 122.4(4)
N3A C2A N1A 112.7(4)
C2A N3A C9A 104.1(4)
C5A C4A C9A 118.6(5)
C5A C4A H4A 120.7
C9A C4A H4A 120.7
C4A C5A C6A 120.8(5)
C4A C5A H5A 119.6
C6A C5A H5A 119.6
C7A C6A C5A 121.3(5)
C7A C6A H6A 119.3
C5A C6A H6A 119.4
C8A C7A C6A 116.9(5)
C8A C7A H7A 121.6
C6A C7A H7A 121.6
C7A C8A N1A 131.8(4)
C7A C8A C9A 123.3(4)
N1A C8A C9A 104.9(4)
N3A C9A C4A 130.0(5)
N3A C9A C8A 110.9(4)
C4A C9A C8A 119.2(5)
C2A N10A H10A 120.0
C2A N10A H10B 120.0
H10A N10A H10B 120.0
N16A C11A N12A 124.7(4)
N16A C11A N1A 124.6(4)
N12A C11A N1A 110.7(4)
C11A N12A C13A 124.3(4)
C11A N12A H12A 117.9
C13A N12A H12A 117.8
N12A C13A C15A 110.1(5)
N12A C13A C14A 109.2(5)
C15A C13A C14A 111.3(5)
N12A C13A H13A 108.7
C15A C13A H13A 108.7
C14A C13A H13A 108.7
C13A C14A H14A 109.5
C13A C14A H14B 109.5
H14A C14A H14B 109.5
C13A C14A H14C 109.5
H14A C14A H14C 109.5
H14B C14A H14C 109.5
C13A C15A H15A 109.5
C13A C15A H15B 109.5
H15A C15A H15B 109.5
C13A C15A H15C 109.5
H15A C15A H15C 109.5
H15B C15A H15C 109.5
C11A N16A C17A 118.9(4)
N16A C17A C19A 109.7(5)
N16A C17A C18A 109.0(5)
C19A C17A C18A 111.1(6)
N16A C17A H17A 109.0
C19A C17A H17A 109.0
C18A C17A H17A 109.0
C17A C18A H18A 109.5
C17A C18A H18B 109.5
H18A C18A H18B 109.5
C17A C18A H18C 109.5
H18A C18A H18C 109.5
H18B C18A H18C 109.5
C17A C19A H19A 109.5
C17A C19A H19B 109.5
H19A C19A H19B 109.5
C17A C19A H19C 109.5
H19A C19A H19C 109.5
H19B C19A H19C 109.5
C2B N1B C8B 105.5(4)
C2B N1B C11B 127.9(4)
C8B N1B C11B 126.4(4)
N3B C2B N10B 124.3(5)
N3B C2B N1B 114.0(5)
N10B C2B N1B 121.7(4)
C2B N3B C9B 104.3(4)
C5B C4B C9B 117.5(5)
C5B C4B H4B 121.2
C9B C4B H4B 121.3
C4B C5B C6B 121.7(5)
C4B C5B H5B 119.1
C6B C5B H5B 119.1
C7B C6B C5B 121.7(5)
C7B C6B H6B 119.1
C5B C6B H6B 119.1
C8B C7B C6B 116.4(5)
C8B C7B H7B 121.8
C6B C7B H7B 121.8
C7B C8B N1B 131.4(4)
C7B C8B C9B 123.0(5)
N1B C8B C9B 105.6(4)
N3B C9B C8B 110.5(4)
N3B C9B C4B 129.8(4)
C8B C9B C4B 119.6(5)
C2B N10B H10C 120.0
C2B N10B H10D 120.0
H10C N10B H10D 120.0
N16B C11B N12B 124.9(4)
N16B C11B N1B 124.4(4)
N12B C11B N1B 110.7(4)
C11B N12B C13B 122.6(4)
C11B N12B H12B 118.7
C13B N12B H12B 118.7
N12B C13B C14B 109.9(5)
N12B C13B C15B 109.8(4)
C14B C13B C15B 110.3(6)
N12B C13B H13B 109.0
C14B C13B H13B 108.9
C15B C13B H13B 109.0
C13B C14B H14D 109.5
C13B C14B H14E 109.5
H14D C14B H14E 109.5
C13B C14B H14F 109.5
H14D C14B H14F 109.5
H14E C14B H14F 109.5
C13B C15B H15D 109.5
C13B C15B H15E 109.5
H15D C15B H15E 109.5
C13B C15B H15F 109.5
H15D C15B H15F 109.5
H15E C15B H15F 109.5
C11B N16B C17B 121.1(4)
N16B C17B C19B 109.7(5)
N16B C17B C18B 108.1(4)
C19B C17B C18B 112.2(5)
N16B C17B H17B 108.9
C19B C17B H17B 108.9
C18B C17B H17B 108.9
C17B C18B H18D 109.5
C17B C18B H18E 109.5
H18D C18B H18E 109.5
C17B C18B H18F 109.5
H18D C18B H18F 109.5
H18E C18B H18F 109.5
C17B C19B H19D 109.5
C17B C19B H19E 109.5
H19D C19B H19E 109.5
C17B C19B H19F 109.5
H19D C19B H19F 109.5
H19E C19B H19F 109.5
C1C O2C C3C 119.6(6)
O1C C1C O2C 121.9(7)
O1C C1C C2C 126.5(7)
O2C C1C C2C 111.6(6)
C1C C2C H2C1 109.5
C1C C2C H2C2 109.5
H2C1 C2C H2C2 109.5
C1C C2C H2C3 109.5
H2C1 C2C H2C3 109.5
H2C2 C2C H2C3 109.5
C4C C3C O2C 110.6(7)
C4C C3C H3C1 109.5
O2C C3C H3C1 109.5
C4C C3C H3C2 109.5
O2C C3C H3C2 109.5
H3C1 C3C H3C2 108.1
C3C C4C H4C1 109.5
C3C C4C H4C2 109.5
H4C1 C4C H4C2 109.5
C3C C4C H4C3 109.5
H4C1 C4C H4C3 109.5
H4C2 C4C H4C3 109.5
C1D O2D C3D 114.6(5)
O1D C1D O2D 122.8(8)
O1D C1D C2D 127.2(8)
O2D C1D C2D 110.1(6)
C1D C2D H2D1 109.5
C1D C2D H2D2 109.5
H2D1 C2D H2D2 109.5
C1D C2D H2D3 109.5
H2D1 C2D H2D3 109.5
H2D2 C2D H2D3 109.5
O2D C3D C4D 108.3(6)
O2D C3D H3D1 110.0
C4D C3D H3D1 110.1
O2D C3D H3D2 110.0
C4D C3D H3D2 110.0
H3D1 C3D H3D2 108.4
C3D C4D H4D1 109.5
C3D C4D H4D2 109.5
H4D1 C4D H4D2 109.5
C3D C4D H4D3 109.5
H4D1 C4D H4D3 109.5
H4D2 C4D H4D3 109.5

loop_
_geom_bond_atom_site_label_1
_geom_bond_atom_site_label_2
_geom_bond_distance
N1A C2A 1.380(6)
N1A C8A 1.383(6)
N1A C11A 1.441(6)
C2A N10A 1.321(6)
C2A N3A 1.328(6)
N3A C9A 1.405(6)
C4A C5A 1.382(7)
C4A C9A 1.394(7)
C4A H4A 0.9500
C5A C6A 1.393(7)
C5A H5A 0.9500
C6A C7A 1.396(7)
C6A H6A 0.9500
C7A C8A 1.364(6)
C7A H7A 0.9500
C8A C9A 1.398(6)
N10A H10A 0.8800
N10A H10B 0.8800
C11A N16A 1.268(6)
C11A N12A 1.362(6)
N12A C13A 1.450(6)
N12A H12A 0.8800
C13A C15A 1.502(8)
C13A C14A 1.522(9)
C13A H13A 1.0000
C14A H14A 0.9800
C14A H14B 0.9800
C14A H14C 0.9800
C15A H15A 0.9800
C15A H15B 0.9800
C15A H15C 0.9800
N16A C17A 1.471(6)
C17A C19A 1.488(8)
C17A C18A 1.481(9)
C17A H17A 1.0000
C18A H18A 0.9800
C18A H18B 0.9800
C18A H18C 0.9800
C19A H19A 0.9800
C19A H19B 0.9800
C19A H19C 0.9800
N1B C2B 1.371(6)
N1B C8B 1.400(6)
N1B C11B 1.440(6)
C2B N3B 1.320(6)
C2B N10B 1.354(6)
N3B C9B 1.393(6)
C4B C5B 1.382(7)
C4B C9B 1.403(7)
C4B H4B 0.9500
C5B C6B 1.386(7)
C5B H5B 0.9500
C6B C7B 1.386(7)
C6B H6B 0.9500
C7B C8B 1.385(7)
C7B H7B 0.9500
C8B C9B 1.393(7)
N10B H10C 0.8800
N10B H10D 0.8800
C11B N16B 1.254(6)
C11B N12B 1.346(6)
N12B C13B 1.477(6)
N12B H12B 0.8800
C13B C14B 1.497(8)
C13B C15B 1.513(8)
C13B H13B 1.0000
C14B H14D 0.9800
C14B H14E 0.9800
C14B H14F 0.9800
C15B H15D 0.9800
C15B H15E 0.9800
C15B H15F 0.9800
N16B C17B 1.468(6)
C17B C19B 1.516(8)
C17B C18B 1.523(7)
C17B H17B 1.0000
C18B H18D 0.9800
C18B H18E 0.9800
C18B H18F 0.9800
C19B H19D 0.9800
C19B H19E 0.9800
C19B H19F 0.9800
O1C C1C 1.223(7)
O2C C1C 1.302(7)
O2C C3C 1.462(7)
C1C C2C 1.448(9)
C2C H2C1 0.9800
C2C H2C2 0.9800
C2C H2C3 0.9800
C3C C4C 1.362(10)
C3C H3C1 0.9900
C3C H3C2 0.9900
C4C H4C1 0.9800
C4C H4C2 0.9800
C4C H4C3 0.9800
O1D C1D 1.193(7)
O2D C1D 1.319(8)
O2D C3D 1.431(8)
C1D C2D 1.478(10)
C2D H2D1 0.9800
C2D H2D2 0.9800
C2D H2D3 0.9800
C3D C4D 1.454(10)
C3D H3D1 0.9900
C3D H3D2 0.9900
C4D H4D1 0.9800
C4D H4D2 0.9800
C4D H4D3 0.9800

loop_
_geom_torsion_atom_site_label_1
_geom_torsion_atom_site_label_2
_geom_torsion_atom_site_label_3
_geom_torsion_atom_site_label_4
_geom_torsion
C8A N1A C2A N10A -179.9(5)
C11A N1A C2A N10A 4.3(7)
C8A N1A C2A N3A -1.0(5)
C11A N1A C2A N3A -176.7(4)
N10A C2A N3A C9A -179.5(5)
N1A C2A N3A C9A 1.6(5)
C9A C4A C5A C6A 0.1(8)
C4A C5A C6A C7A 0.2(9)
C5A C6A C7A C8A -1.1(8)
C6A C7A C8A N1A 179.3(5)
C6A C7A C8A C9A 1.6(8)
C2A N1A C8A C7A -178.2(5)
C11A N1A C8A C7A -2.6(9)
C2A N1A C8A C9A -0.1(5)
C11A N1A C8A C9A 175.5(4)
C2A N3A C9A C4A 179.0(5)
C2A N3A C9A C8A -1.7(5)
C5A C4A C9A N3A 179.6(5)
C5A C4A C9A C8A 0.3(7)
C7A C8A C9A N3A 179.4(5)
N1A C8A C9A N3A 1.1(5)
C7A C8A C9A C4A -1.2(7)
N1A C8A C9A C4A -179.5(4)
C2A N1A C11A N16A 85.9(7)
C8A N1A C11A N16A -89.0(6)
C2A N1A C11A N12A -94.0(5)
C8A N1A C11A N12A 91.2(6)
N16A C11A N12A C13A 3.6(8)
N1A C11A N12A C13A -176.6(5)
C11A N12A C13A C15A -124.8(6)
C11A N12A C13A C14A 112.6(6)
N12A C11A N16A C17A -176.3(5)
N1A C11A N16A C17A 3.8(8)
C11A N16A C17A C19A 108.6(6)
C11A N16A C17A C18A -129.5(6)
C8B N1B C2B N3B 1.4(6)
C11B N1B C2B N3B 176.3(4)
C8B N1B C2B N10B -178.6(4)
C11B N1B C2B N10B -3.7(8)
N10B C2B N3B C9B 178.6(5)
N1B C2B N3B C9B -1.4(6)
C9B C4B C5B C6B 2.7(8)
C4B C5B C6B C7B -2.0(9)
C5B C6B C7B C8B 1.4(8)
C6B C7B C8B N1B 178.8(5)
C6B C7B C8B C9B -1.6(7)
C2B N1B C8B C7B 178.9(5)
C11B N1B C8B C7B 3.9(8)
C2B N1B C8B C9B -0.7(5)
C11B N1B C8B C9B -175.7(4)
C2B N3B C9B C8B 0.9(6)
C2B N3B C9B C4B 178.4(5)
C7B C8B C9B N3B -179.8(5)
N1B C8B C9B N3B -0.1(5)
C7B C8B C9B C4B 2.4(7)
N1B C8B C9B C4B -177.9(4)
C5B C4B C9B N3B 179.8(5)
C5B C4B C9B C8B -2.8(7)
C2B N1B C11B N16B -70.8(7)
C8B N1B C11B N16B 103.1(6)
C2B N1B C11B N12B 109.9(5)
C8B N1B C11B N12B -76.1(6)
N16B C11B N12B C13B -14.6(8)
N1B C11B N12B C13B 164.6(4)
C11B N12B C13B C14B 164.9(6)
C11B N12B C13B C15B -73.6(6)
N12B C11B N16B C17B 172.0(5)
N1B C11B N16B C17B -7.2(7)
C11B N16B C17B C19B 128.3(5)
C11B N16B C17B C18B -109.0(5)
C3C O2C C1C O1C 1.5(10)
C3C O2C C1C C2C -178.8(7)
C1C O2C C3C C4C -103.2(9)
C3D O2D C1D O1D -1.1(9)
C3D O2D C1D C2D 179.2(6)
C1D O2D C3D C4D -179.4(6)
